data_1517103
loop_
_publ_author_name
'Shi, Xueliang'
'Burrezo, Paula Mayorga'
'Lee, Sangsu'
'Zhang, Wenhua'
'Zheng, Bin'
'Dai, Gaole'
'Chang, Jingjing'
'L\'opez Navarrete, Juan T.'
'Huang, Kuo-Wei'
'Kim, Dongho'
'Casado, Juan'
'Chi, Chunyan'

_publ_section_title
;
 Antiaromatic bisindeno-[n]thienoacenes with small singlet biradical
 characters: syntheses, structures and chain length dependent physical
 properties
;
_journal_issue 11
_journal_name_full 'Chem. Sci.'
_journal_page_first 4490
_journal_paper_doi 10.1039/C4SC01769B
_journal_volume 5
_journal_year 2014
_chemical_formula_moiety 'C44 H50 S3 Si2'
_chemical_formula_sum 'C44 H50 S3 Si2'
_chemical_formula_weight 731.20
_space_group_IT_number 2
_symmetry_cell_setting triclinic
_symmetry_space_group_name_Hall '-P 1'
_symmetry_space_group_name_H-M 'P -1'
_atom_sites_solution_hydrogens geom
_atom_sites_solution_primary direct
_atom_sites_solution_secondary difmap
_audit_creation_method SHELXL-97
_audit_update_record
;
2013-05-16 # Formatted by publCIF
;
_cell_angle_alpha 73.205(2)
_cell_angle_beta 81.761(2)
_cell_angle_gamma 82.646(2)
_cell_formula_units_Z 2
_cell_length_a 7.5100(3)
_cell_length_b 14.0747(6)
_cell_length_c 20.3192(9)
_cell_measurement_reflns_used 5830
_cell_measurement_temperature 153(2)
_cell_measurement_theta_max 68.83
_cell_measurement_theta_min 3.45
_cell_volume 2026.41(15)
_computing_cell_refinement 'ApexII (Bruker, 2011)'
_computing_data_collection 'ApexII (Bruker, 2011)'
_computing_data_reduction 'ApexII (Bruker, 2011)'
_computing_molecular_graphics 'SHELXL-97 (Sheldrick, 2008)'
_computing_publication_material 'publCIF (Westrip, 2010)'
_computing_structure_refinement 'SHELXL-97 (Sheldrick, 2008)'
_computing_structure_solution 'SHELXS-97 (Sheldrick, 2008)'
_diffrn_ambient_temperature 153(2)
_diffrn_measured_fraction_theta_full 0.953
_diffrn_measured_fraction_theta_max 0.953
_diffrn_measurement_device_type 'Bruker ApexII'
_diffrn_measurement_method 'phi and omega scans'
_diffrn_radiation_monochromator graphite
_diffrn_radiation_source 'fine-focus sealed tube'
_diffrn_radiation_type CuK\a
_diffrn_radiation_wavelength 1.54178
_diffrn_reflns_av_R_equivalents 0.0760
_diffrn_reflns_av_sigmaI/netI 0.0898
_diffrn_reflns_limit_h_max 8
_diffrn_reflns_limit_h_min -7
_diffrn_reflns_limit_k_max 16
_diffrn_reflns_limit_k_min -16
_diffrn_reflns_limit_l_max 23
_diffrn_reflns_limit_l_min -23
_diffrn_reflns_number 14925
_diffrn_reflns_theta_full 62.38
_diffrn_reflns_theta_max 62.38
_diffrn_reflns_theta_min 2.29
_diffrn_standards_decay_% 0
_diffrn_standards_interval_count 0
_diffrn_standards_interval_time 0
_diffrn_standards_number 0
_exptl_absorpt_coefficient_mu 2.451
_exptl_absorpt_correction_T_max 0.9526
_exptl_absorpt_correction_T_min 0.4405
_exptl_absorpt_correction_type multi-scan
_exptl_absorpt_process_details 'SADABS, (Sheldrick 2008)'
_exptl_crystal_colour black
_exptl_crystal_density_diffrn 1.198
_exptl_crystal_density_method 'not measured'
_exptl_crystal_description prism
_exptl_crystal_F_000 780
_exptl_crystal_size_max 0.40
_exptl_crystal_size_mid 0.08
_exptl_crystal_size_min 0.02
_refine_diff_density_max 0.975
_refine_diff_density_min -1.058
_refine_diff_density_rms 0.153
_refine_ls_extinction_method none
_refine_ls_goodness_of_fit_ref 1.047
_refine_ls_hydrogen_treatment constr
_refine_ls_matrix_type full
_refine_ls_number_parameters 508
_refine_ls_number_reflns 6144
_refine_ls_number_restraints 453
_refine_ls_restrained_S_all 1.046
_refine_ls_R_factor_all 0.1142
_refine_ls_R_factor_gt 0.0974
_refine_ls_shift/su_max 0.000
_refine_ls_shift/su_mean 0.000
_refine_ls_structure_factor_coef Fsqd
_refine_ls_weighting_details 'calc w=1/[\s^2^(Fo^2^)+(0.2000P)^2^+0.0000P] where P=(Fo^2^+2Fc^2^)/3'
_refine_ls_weighting_scheme calc
_refine_ls_wR_factor_gt 0.2475
_refine_ls_wR_factor_ref 0.2663
_reflns_number_gt 4676
_reflns_number_total 6144
_reflns_threshold_expression >2sigma(I)
_cod_data_source_file c4sc01769b2.cif
_cod_data_source_block si
_cod_depositor_comments 'Adding full bibliography for 1517099--1517103.cif.'
_cod_original_sg_symbol_H-M P-1
_cod_database_code 1517103

loop_
_symmetry_equiv_pos_as_xyz
'x, y, z'
'-x, -y, -z'

loop_
_atom_site_label
_atom_site_type_symbol
_atom_site_fract_x
_atom_site_fract_y
_atom_site_fract_z
_atom_site_U_iso_or_equiv
_atom_site_adp_type
_atom_site_occupancy
_atom_site_symmetry_multiplicity
_atom_site_calc_flag
_atom_site_refinement_flags
_atom_site_disorder_assembly
_atom_site_disorder_group
S1 S 0.58390(15) 0.86357(7) 0.65468(6) 0.0215(3) Uani 1 1 d U . .
S2 S 0.66992(14) 0.78659(7) 0.48614(6) 0.0206(3) Uani 1 1 d U . .
S3 S 0.79473(14) 1.07795(7) 0.47524(6) 0.0195(3) Uani 1 1 d U . .
Si1 Si 0.4214(2) 0.78532(11) 0.94079(7) 0.0345(4) Uani 1 1 d U . .
Si2 Si 0.76627(17) 0.51411(8) 0.31537(6) 0.0237(4) Uani 1 1 d U . .
C1 C 0.6671(6) 0.9210(3) 0.5696(2) 0.0193(10) Uani 1 1 d U . .
C2 C 0.6980(6) 0.8935(3) 0.5099(2) 0.0185(9) Uani 1 1 d U . .
C3 C 0.7538(5) 0.8437(3) 0.4011(2) 0.0196(10) Uani 1 1 d U . .
C4 C 0.7890(6) 0.8168(3) 0.3404(2) 0.0207(10) Uani 1 1 d U . .
C5 C 0.8617(6) 0.9037(3) 0.2870(2) 0.0213(10) Uani 1 1 d U . .
C6 C 0.9203(6) 0.9161(3) 0.2180(3) 0.0282(11) Uani 1 1 d U . .
H6 H 0.9141 0.8651 0.1967 0.034 Uiso 1 1 calc R . .
C7 C 0.9890(7) 1.0055(4) 0.1805(3) 0.0320(11) Uani 1 1 d U . .
H7 H 1.0304 1.0151 0.1328 0.038 Uiso 1 1 calc R . .
C8 C 0.9986(6) 1.0809(4) 0.2106(3) 0.0303(11) Uani 1 1 d U . .
H8 H 1.0479 1.1407 0.1836 0.036 Uiso 1 1 calc R . .
C9 C 0.9373(6) 1.0701(3) 0.2796(2) 0.0247(10) Uani 1 1 d U . .
H9 H 0.9418 1.1225 0.2999 0.030 Uiso 1 1 calc R . .
C10 C 0.8683(5) 0.9804(3) 0.3191(2) 0.0190(9) Uani 1 1 d U . .
C11 C 0.8007(6) 0.9441(3) 0.3905(2) 0.0167(9) Uani 1 1 d U . .
C12 C 0.7696(5) 0.9709(3) 0.4511(2) 0.0173(9) Uani 1 1 d U . .
C13 C 0.7120(5) 1.0216(3) 0.5605(2) 0.0195(10) Uani 1 1 d U . .
C14 C 0.6814(6) 1.0489(3) 0.6207(2) 0.0178(9) Uani 1 1 d U . .
C15 C 0.6976(6) 1.1320(3) 0.6489(2) 0.0203(10) Uani 1 1 d U . .
C16 C 0.7646(6) 1.2240(3) 0.6190(3) 0.0251(10) Uani 1 1 d U . .
H16A H 0.8082 1.2441 0.5712 0.030 Uiso 1 1 calc R . .
C17 C 0.7657(6) 1.2864(3) 0.6616(3) 0.0301(12) Uani 1 1 d U . .
H17A H 0.8104 1.3500 0.6425 0.036 Uiso 1 1 calc R . .
C18 C 0.7025(7) 1.2567(3) 0.7308(3) 0.0329(12) Uani 1 1 d U . .
H18A H 0.7045 1.3007 0.7584 0.039 Uiso 1 1 calc R . .
C19 C 0.6357(7) 1.1640(3) 0.7618(3) 0.0279(11) Uani 1 1 d U . .
H19A H 0.5917 1.1446 0.8095 0.034 Uiso 1 1 calc R . .
C20 C 0.6360(6) 1.1013(3) 0.7200(2) 0.0235(10) Uani 1 1 d U . .
C21 C 0.5827(6) 0.9981(3) 0.7382(2) 0.0205(7) Uani 1 1 d U A .
C22 C 0.6103(6) 0.9707(3) 0.6781(2) 0.0205(7) Uani 1 1 d U . .
C23 C 0.5277(6) 0.9379(3) 0.8042(2) 0.0241(10) Uani 1 1 d U . .
C24 C 0.4857(7) 0.8810(4) 0.8609(3) 0.0310(11) Uani 1 1 d U A .
C25 C 0.6419(17) 0.7018(10) 0.9682(6) 0.045(3) Uani 0.76(2) 1 d PU A 1
H25 H 0.6063 0.6457 1.0092 0.054 Uiso 0.76(2) 1 calc PR A 1
C26 C 0.7651(15) 0.7620(11) 0.9910(5) 0.062(4) Uani 0.76(2) 1 d PU A 1
H26A H 0.8699 0.7184 1.0091 0.094 Uiso 0.76(2) 1 calc PR A 1
H26B H 0.6981 0.7900 1.0273 0.094 Uiso 0.76(2) 1 calc PR A 1
H26C H 0.8061 0.8163 0.9514 0.094 Uiso 0.76(2) 1 calc PR A 1
C27 C 0.7417(12) 0.6559(7) 0.9118(7) 0.052(3) Uani 0.76(2) 1 d PU A 1
H27A H 0.7730 0.7091 0.8699 0.078 Uiso 0.76(2) 1 calc PR A 1
H27B H 0.6635 0.6127 0.9013 0.078 Uiso 0.76(2) 1 calc PR A 1
H27C H 0.8522 0.6165 0.9280 0.078 Uiso 0.76(2) 1 calc PR A 1
C25A C 0.601(4) 0.739(2) 0.9839(16) 0.034(6) Uani 0.24(2) 1 d PU A 2
H25A H 0.5551 0.6907 1.0278 0.041 Uiso 0.24(2) 1 calc PR A 2
C26A C 0.705(4) 0.814(3) 1.0057(15) 0.045(7) Uani 0.24(2) 1 d PU A 2
H26D H 0.7933 0.7760 1.0369 0.068 Uiso 0.24(2) 1 calc PR A 2
H26E H 0.6185 0.8546 1.0295 0.068 Uiso 0.24(2) 1 calc PR A 2
H26F H 0.7673 0.8569 0.9644 0.068 Uiso 0.24(2) 1 calc PR A 2
C27A C 0.715(4) 0.681(3) 0.944(2) 0.042(7) Uani 0.24(2) 1 d PU A 2
H27D H 0.7510 0.7238 0.8980 0.063 Uiso 0.24(2) 1 calc PR A 2
H27E H 0.6501 0.6272 0.9404 0.063 Uiso 0.24(2) 1 calc PR A 2
H27F H 0.8236 0.6524 0.9675 0.063 Uiso 0.24(2) 1 calc PR A 2
C28 C 0.3373(19) 0.8391(9) 1.0113(6) 0.038(3) Uani 0.569(15) 1 d PU A 1
H28 H 0.4393 0.8708 1.0206 0.045 Uiso 0.569(15) 1 calc PR A 1
C29 C 0.1906(18) 0.9207(11) 0.9894(7) 0.057(4) Uani 0.569(15) 1 d PU A 1
H29A H 0.0786 0.8914 0.9900 0.085 Uiso 0.569(15) 1 calc PR A 1
H29B H 0.2263 0.9616 0.9425 0.085 Uiso 0.569(15) 1 calc PR A 1
H29C H 0.1711 0.9625 1.0214 0.085 Uiso 0.569(15) 1 calc PR A 1
C30 C 0.2708(19) 0.7666(11) 1.0790(7) 0.049(3) Uani 0.569(15) 1 d PU A 1
H30A H 0.2365 0.8022 1.1146 0.073 Uiso 0.569(15) 1 calc PR A 1
H30B H 0.3673 0.7139 1.0937 0.073 Uiso 0.569(15) 1 calc PR A 1
H30C H 0.1656 0.7369 1.0726 0.073 Uiso 0.569(15) 1 calc PR A 1
C28A C 0.251(3) 0.8640(13) 0.9947(10) 0.043(4) Uani 0.431(15) 1 d PU A 2
H28A H 0.1346 0.8787 0.9736 0.051 Uiso 0.431(15) 1 calc PR A 2
C29A C 0.317(3) 0.9655(12) 0.9911(10) 0.065(5) Uani 0.431(15) 1 d PU A 2
H29D H 0.2827 0.9803 1.0357 0.098 Uiso 0.431(15) 1 calc PR A 2
H29E H 0.2617 1.0181 0.9547 0.098 Uiso 0.431(15) 1 calc PR A 2
H29F H 0.4489 0.9622 0.9806 0.098 Uiso 0.431(15) 1 calc PR A 2
C30A C 0.209(3) 0.8080(16) 1.0695(11) 0.061(5) Uani 0.431(15) 1 d PU A 2
H30D H 0.3195 0.7941 1.0924 0.091 Uiso 0.431(15) 1 calc PR A 2
H30E H 0.1611 0.7451 1.0725 0.091 Uiso 0.431(15) 1 calc PR A 2
H30F H 0.1188 0.8484 1.0923 0.091 Uiso 0.431(15) 1 calc PR A 2
C31 C 0.2661(7) 0.7054(4) 0.9197(3) 0.0334(12) Uani 1 1 d U A .
H31 H 0.1421 0.7407 0.9226 0.040 Uiso 1 1 calc R . .
C32 C 0.2558(8) 0.6025(4) 0.9727(3) 0.0486(15) Uani 1 1 d U . .
H32A H 0.1605 0.5685 0.9633 0.073 Uiso 1 1 calc R A .
H32B H 0.2285 0.6109 1.0195 0.073 Uiso 1 1 calc R . .
H32C H 0.3720 0.5627 0.9693 0.073 Uiso 1 1 calc R . .
C33 C 0.3058(11) 0.6934(5) 0.8467(4) 0.0632(19) Uani 1 1 d U . .
H33A H 0.4245 0.6565 0.8417 0.095 Uiso 1 1 calc R A .
H33B H 0.3055 0.7593 0.8131 0.095 Uiso 1 1 calc R . .
H33C H 0.2129 0.6566 0.8383 0.095 Uiso 1 1 calc R . .
C34 C 0.7742(6) 0.7218(3) 0.3308(2) 0.0225(10) Uani 1 1 d U . .
C35 C 0.7667(6) 0.6405(3) 0.3244(2) 0.0256(10) Uani 1 1 d U . .
C36 C 0.8347(9) 0.5192(4) 0.2220(3) 0.0445(14) Uani 1 1 d U . .
H36 H 0.8376 0.4498 0.2180 0.053 Uiso 1 1 calc R . .
C37 C 0.6988(12) 0.5839(6) 0.1751(3) 0.071(2) Uani 1 1 d U . .
H37A H 0.6862 0.6517 0.1800 0.106 Uiso 1 1 calc R . .
H37B H 0.5816 0.5561 0.1881 0.106 Uiso 1 1 calc R . .
H37C H 0.7413 0.5854 0.1269 0.106 Uiso 1 1 calc R . .
C38 C 1.0277(10) 0.5525(6) 0.1976(4) 0.071(2) Uani 1 1 d U . .
H38A H 1.0556 0.5595 0.1479 0.106 Uiso 1 1 calc R . .
H38B H 1.1151 0.5023 0.2228 0.106 Uiso 1 1 calc R . .
H38C H 1.0345 0.6166 0.2066 0.106 Uiso 1 1 calc R . .
C39 C 0.9418(7) 0.4310(4) 0.3694(3) 0.0377(13) Uani 1 1 d U . .
H39 H 1.0588 0.4608 0.3505 0.045 Uiso 1 1 calc R . .
C40 C 0.9696(10) 0.3262(5) 0.3607(5) 0.074(2) Uani 1 1 d U . .
H40A H 1.0730 0.2895 0.3843 0.112 Uiso 1 1 calc R . .
H40B H 0.9928 0.3299 0.3114 0.112 Uiso 1 1 calc R . .
H40C H 0.8609 0.2918 0.3809 0.112 Uiso 1 1 calc R . .
C41 C 0.9102(10) 0.4316(7) 0.4462(4) 0.077(2) Uani 1 1 d U . .
H41A H 0.8030 0.3971 0.4688 0.115 Uiso 1 1 calc R . .
H41B H 0.8918 0.5006 0.4490 0.115 Uiso 1 1 calc R . .
H41C H 1.0157 0.3975 0.4694 0.115 Uiso 1 1 calc R . .
C42 C 0.5281(6) 0.4780(3) 0.3423(2) 0.0247(10) Uani 1 1 d U . .
H42 H 0.4504 0.5301 0.3114 0.030 Uiso 1 1 calc R . .
C43 C 0.4997(8) 0.3790(4) 0.3304(3) 0.0439(14) Uani 1 1 d U . .
H43A H 0.5672 0.3245 0.3617 0.066 Uiso 1 1 calc R . .
H43B H 0.5430 0.3800 0.2824 0.066 Uiso 1 1 calc R . .
H43C H 0.3708 0.3690 0.3395 0.066 Uiso 1 1 calc R . .
C44 C 0.4559(7) 0.4799(4) 0.4162(3) 0.0367(12) Uani 1 1 d U . .
H44A H 0.3251 0.4752 0.4234 0.055 Uiso 1 1 calc R . .
H44B H 0.4816 0.5423 0.4237 0.055 Uiso 1 1 calc R . .
H44C H 0.5149 0.4233 0.4490 0.055 Uiso 1 1 calc R . .

loop_
_atom_site_aniso_label
_atom_site_aniso_U_11
_atom_site_aniso_U_22
_atom_site_aniso_U_33
_atom_site_aniso_U_23
_atom_site_aniso_U_13
_atom_site_aniso_U_12
S1 0.0388(6) 0.0115(6) 0.0175(7) -0.0028(5) -0.0164(5) -0.0020(4)
S2 0.0366(6) 0.0106(6) 0.0180(7) -0.0030(4) -0.0165(5) -0.0015(4)
S3 0.0329(6) 0.0108(5) 0.0176(7) -0.0018(4) -0.0170(5) -0.0008(4)
Si1 0.0516(9) 0.0393(8) 0.0175(8) -0.0053(6) -0.0147(6) -0.0165(7)
Si2 0.0413(7) 0.0130(6) 0.0200(8) -0.0042(5) -0.0154(5) -0.0018(5)
C1 0.023(2) 0.016(2) 0.022(3) -0.0041(18) -0.0151(17) -0.0005(16)
C2 0.028(2) 0.013(2) 0.018(2) -0.0046(18) -0.0181(18) 0.0024(16)
C3 0.024(2) 0.017(2) 0.020(2) -0.0031(19) -0.0148(18) 0.0016(17)
C4 0.029(2) 0.013(2) 0.023(3) -0.0031(18) -0.0167(18) 0.0011(17)
C5 0.028(2) 0.017(2) 0.019(3) -0.0013(18) -0.0170(18) 0.0033(17)
C6 0.041(3) 0.022(2) 0.025(3) -0.009(2) -0.014(2) 0.004(2)
C7 0.041(3) 0.033(3) 0.018(3) 0.001(2) -0.011(2) 0.003(2)
C8 0.038(2) 0.020(2) 0.029(3) 0.004(2) -0.011(2) -0.0010(19)
C9 0.036(2) 0.016(2) 0.023(3) -0.0022(19) -0.0136(19) 0.0000(18)
C10 0.024(2) 0.015(2) 0.019(2) -0.0026(18) -0.0178(18) 0.0044(16)
C11 0.026(2) 0.013(2) 0.014(2) -0.0047(17) -0.0142(17) 0.0039(16)
C12 0.024(2) 0.0113(19) 0.018(2) -0.0013(17) -0.0169(17) 0.0024(16)
C13 0.0179(19) 0.014(2) 0.028(3) -0.0036(19) -0.0182(18) 0.0031(16)
C14 0.026(2) 0.014(2) 0.017(2) -0.0050(18) -0.0176(17) 0.0016(16)
C15 0.031(2) 0.013(2) 0.021(3) -0.0057(18) -0.0211(19) 0.0023(17)
C16 0.034(2) 0.018(2) 0.025(3) -0.0023(19) -0.024(2) 0.0037(18)
C17 0.041(3) 0.015(2) 0.040(3) -0.005(2) -0.028(2) -0.0002(19)
C18 0.052(3) 0.021(2) 0.038(3) -0.017(2) -0.034(2) 0.006(2)
C19 0.042(3) 0.024(2) 0.025(3) -0.011(2) -0.022(2) 0.003(2)
C20 0.033(2) 0.016(2) 0.025(3) -0.0053(19) -0.0226(19) 0.0041(18)
C21 0.0313(16) 0.0157(15) 0.0188(18) -0.0046(13) -0.0205(13) 0.0014(12)
C22 0.0313(16) 0.0157(15) 0.0188(18) -0.0046(13) -0.0205(13) 0.0014(12)
C23 0.036(2) 0.023(2) 0.020(3) -0.011(2) -0.019(2) 0.0027(19)
C24 0.045(3) 0.029(3) 0.025(3) -0.010(2) -0.016(2) -0.005(2)
C25 0.048(5) 0.052(6) 0.031(5) 0.000(4) -0.015(4) -0.006(5)
C26 0.054(5) 0.082(7) 0.052(6) -0.003(5) -0.029(4) -0.021(5)
C27 0.046(4) 0.042(5) 0.058(6) -0.002(4) -0.010(4) 0.010(4)
C25A 0.028(9) 0.040(10) 0.034(10) -0.004(7) -0.012(7) -0.005(7)
C26A 0.035(10) 0.054(11) 0.048(11) -0.002(8) -0.031(7) -0.009(8)
C27A 0.040(11) 0.032(10) 0.042(11) 0.006(7) -0.006(8) 0.008(8)
C28 0.055(6) 0.035(5) 0.031(5) -0.016(4) -0.012(4) -0.005(5)
C29 0.059(7) 0.065(7) 0.047(6) -0.019(5) -0.014(5) 0.006(5)
C30 0.059(6) 0.066(7) 0.025(5) -0.020(5) -0.007(5) 0.000(5)
C28A 0.046(7) 0.038(7) 0.048(7) -0.020(6) -0.003(6) -0.003(6)
C29A 0.089(9) 0.050(7) 0.068(8) -0.038(6) 0.009(7) -0.015(6)
C30A 0.077(9) 0.063(8) 0.050(7) -0.026(6) -0.003(7) -0.015(7)
C31 0.048(3) 0.025(2) 0.031(3) -0.008(2) -0.023(2) 0.000(2)
C32 0.055(3) 0.032(3) 0.059(4) -0.006(3) -0.019(3) -0.007(2)
C33 0.097(5) 0.052(4) 0.057(4) -0.023(3) -0.032(4) -0.019(3)
C34 0.032(2) 0.019(2) 0.019(3) -0.0045(19) -0.0152(19) -0.0004(18)
C35 0.037(2) 0.020(2) 0.024(3) -0.009(2) -0.0131(19) -0.0013(19)
C36 0.080(4) 0.031(3) 0.029(3) -0.015(2) -0.008(3) -0.011(3)
C37 0.114(5) 0.068(4) 0.030(4) -0.008(3) -0.026(3) -0.002(4)
C38 0.086(5) 0.074(5) 0.057(4) -0.031(4) 0.022(4) -0.031(4)
C39 0.034(2) 0.025(3) 0.050(4) -0.001(2) -0.018(2) 0.002(2)
C40 0.063(4) 0.031(3) 0.126(6) -0.007(4) -0.043(4) 0.010(3)
C41 0.066(4) 0.104(6) 0.042(4) 0.009(4) -0.031(3) 0.019(4)
C42 0.037(2) 0.017(2) 0.022(3) -0.0033(19) -0.0187(19) 0.0007(18)
C43 0.049(3) 0.034(3) 0.060(4) -0.020(3) -0.022(3) -0.009(2)
C44 0.047(3) 0.029(3) 0.035(3) -0.009(2) -0.010(2) -0.005(2)

loop_
_atom_type_symbol
_atom_type_description
_atom_type_scat_dispersion_real
_atom_type_scat_dispersion_imag
_atom_type_scat_source
C C 0.0181 0.0091 'International Tables Vol C Tables 4.2.6.8 and 6.1.1.4'
H H 0.0000 0.0000 'International Tables Vol C Tables 4.2.6.8 and 6.1.1.4'
Si Si 0.2541 0.3302 'International Tables Vol C Tables 4.2.6.8 and 6.1.1.4'
S S 0.3331 0.5567 'International Tables Vol C Tables 4.2.6.8 and 6.1.1.4'

loop_
_geom_angle_atom_site_label_1
_geom_angle_atom_site_label_2
_geom_angle_atom_site_label_3
_geom_angle
C1 S1 C22 89.8(2)
C3 S2 C2 89.9(2)
C13 S3 C12 90.8(2)
C25A Si1 C28 86.0(14)
C25A Si1 C24 110.3(10)
C28 Si1 C24 111.6(4)
C25A Si1 C31 123.5(11)
C28 Si1 C31 116.3(4)
C24 Si1 C31 107.7(2)
C25A Si1 C25 20.6(11)
C28 Si1 C25 105.8(6)
C24 Si1 C25 107.1(4)
C31 Si1 C25 108.0(4)
C25A Si1 C28A 108.6(15)
C28 Si1 C28A 22.6(5)
C24 Si1 C28A 102.2(5)
C31 Si1 C28A 102.2(6)
C25 Si1 C28A 128.3(8)
C35 Si2 C36 107.9(2)
C35 Si2 C42 106.9(2)
C36 Si2 C42 110.3(2)
C35 Si2 C39 107.3(2)
C36 Si2 C39 109.2(3)
C42 Si2 C39 114.9(2)
C2 C1 C13 112.7(4)
C2 C1 S1 134.7(3)
C13 C1 S1 112.6(3)
C1 C2 C12 113.1(4)
C1 C2 S2 135.1(4)
C12 C2 S2 111.7(3)
C4 C3 C11 110.5(4)
C4 C3 S2 135.7(3)
C11 C3 S2 113.8(3)
C3 C4 C34 127.3(4)
C3 C4 C5 106.5(4)
C34 C4 C5 125.9(4)
C6 C5 C10 121.2(4)
C6 C5 C4 130.6(4)
C10 C5 C4 108.2(4)
C5 C6 C7 118.1(4)
C5 C6 H6 120.9
C7 C6 H6 120.9
C8 C7 C6 121.8(5)
C8 C7 H7 119.1
C6 C7 H7 119.1
C9 C8 C7 120.8(4)
C9 C8 H8 119.6
C7 C8 H8 119.6
C8 C9 C10 118.8(4)
C8 C9 H9 120.6
C10 C9 H9 120.6
C9 C10 C5 119.3(4)
C9 C10 C11 133.1(4)
C5 C10 C11 107.6(4)
C12 C11 C10 141.8(4)
C12 C11 C3 110.9(4)
C10 C11 C3 107.2(4)
C11 C12 C2 113.7(4)
C11 C12 S3 135.1(3)
C2 C12 S3 111.3(3)
C14 C13 C1 112.5(4)
C14 C13 S3 135.4(3)
C1 C13 S3 112.0(3)
C13 C14 C22 112.0(4)
C13 C14 C15 141.7(4)
C22 C14 C15 106.3(4)
C16 C15 C20 121.3(4)
C16 C15 C14 132.0(4)
C20 C15 C14 106.6(4)
C15 C16 C17 117.7(5)
C15 C16 H16A 121.2
C17 C16 H16A 121.2
C18 C17 C16 120.8(4)
C18 C17 H17A 119.6
C16 C17 H17A 119.6
C17 C18 C19 122.1(4)
C17 C18 H18A 118.9
C19 C18 H18A 118.9
C20 C19 C18 117.4(5)
C20 C19 H19A 121.3
C18 C19 H19A 121.3
C19 C20 C15 120.7(4)
C19 C20 C21 129.9(5)
C15 C20 C21 109.5(4)
C22 C21 C23 126.5(4)
C22 C21 C20 106.1(4)
C23 C21 C20 127.3(4)
C21 C22 C14 111.5(4)
C21 C22 S1 135.4(4)
C14 C22 S1 113.0(3)
C24 C23 C21 176.4(5)
C23 C24 Si1 173.6(4)
C26 C25 C27 111.3(9)
C26 C25 Si1 109.4(8)
C27 C25 Si1 113.3(6)
C26 C25 H25 107.5
C27 C25 H25 107.5
Si1 C25 H25 107.5
C27A C25A C26A 113(3)
C27A C25A Si1 106(2)
C26A C25A Si1 118(2)
C27A C25A H25A 106.1
C26A C25A H25A 106.1
Si1 C25A H25A 106.1
C25A C26A H26D 109.5
C25A C26A H26E 109.5
H26D C26A H26E 109.5
C25A C26A H26F 109.5
H26D C26A H26F 109.5
H26E C26A H26F 109.5
C25A C27A H27D 109.5
C25A C27A H27E 109.5
H27D C27A H27E 109.5
C25A C27A H27F 109.5
H27D C27A H27F 109.5
H27E C27A H27F 109.5
C29 C28 C30 109.5(11)
C29 C28 Si1 109.9(8)
C30 C28 Si1 115.9(8)
C29 C28 H28 107.1
C30 C28 H28 107.1
Si1 C28 H28 107.1
C30A C28A C29A 108.6(15)
C30A C28A Si1 113.3(14)
C29A C28A Si1 113.2(11)
C30A C28A H28A 107.1
C29A C28A H28A 107.1
Si1 C28A H28A 107.1
C28A C29A H29D 109.5
C28A C29A H29E 109.5
H29D C29A H29E 109.5
C28A C29A H29F 109.5
H29D C29A H29F 109.5
H29E C29A H29F 109.5
C28A C30A H30D 109.5
C28A C30A H30E 109.5
H30D C30A H30E 109.5
C28A C30A H30F 109.5
H30D C30A H30F 109.5
H30E C30A H30F 109.5
C33 C31 C32 109.9(5)
C33 C31 Si1 114.5(4)
C32 C31 Si1 113.1(3)
C33 C31 H31 106.2
C32 C31 H31 106.2
Si1 C31 H31 106.2
C31 C32 H32A 109.5
C31 C32 H32B 109.5
H32A C32 H32B 109.5
C31 C32 H32C 109.5
H32A C32 H32C 109.5
H32B C32 H32C 109.5
C31 C33 H33A 109.5
C31 C33 H33B 109.5
H33A C33 H33B 109.5
C31 C33 H33C 109.5
H33A C33 H33C 109.5
H33B C33 H33C 109.5
C35 C34 C4 177.5(5)
C34 C35 Si2 177.3(4)
C37 C36 C38 111.3(6)
C37 C36 Si2 112.4(5)
C38 C36 Si2 111.5(4)
C37 C36 H36 107.1
C38 C36 H36 107.1
Si2 C36 H36 107.1
C36 C37 H37A 109.5
C36 C37 H37B 109.5
H37A C37 H37B 109.5
C36 C37 H37C 109.5
H37A C37 H37C 109.5
H37B C37 H37C 109.5
C36 C38 H38A 109.5
C36 C38 H38B 109.5
H38A C38 H38B 109.5
C36 C38 H38C 109.5
H38A C38 H38C 109.5
H38B C38 H38C 109.5
C40 C39 C41 112.6(6)
C40 C39 Si2 112.8(4)
C41 C39 Si2 113.4(4)
C40 C39 H39 105.7
C41 C39 H39 105.7
Si2 C39 H39 105.7
C39 C40 H40A 109.5
C39 C40 H40B 109.5
H40A C40 H40B 109.5
C39 C40 H40C 109.5
H40A C40 H40C 109.5
H40B C40 H40C 109.5
C39 C41 H41A 109.5
C39 C41 H41B 109.5
H41A C41 H41B 109.5
C39 C41 H41C 109.5
H41A C41 H41C 109.5
H41B C41 H41C 109.5
C43 C42 C44 110.6(4)
C43 C42 Si2 113.6(3)
C44 C42 Si2 113.8(3)
C43 C42 H42 106.0
C44 C42 H42 106.0
Si2 C42 H42 106.0
C42 C43 H43A 109.5
C42 C43 H43B 109.5
H43A C43 H43B 109.5
C42 C43 H43C 109.5
H43A C43 H43C 109.5
H43B C43 H43C 109.5
C42 C44 H44A 109.5
C42 C44 H44B 109.5
H44A C44 H44B 109.5
C42 C44 H44C 109.5
H44A C44 H44C 109.5
H44B C44 H44C 109.5

loop_
_geom_bond_atom_site_label_1
_geom_bond_atom_site_label_2
_geom_bond_distance
S1 C1 1.745(5)
S1 C22 1.748(4)
S2 C3 1.745(5)
S2 C2 1.752(4)
S3 C13 1.743(5)
S3 C12 1.753(4)
Si1 C25A 1.67(3)
Si1 C28 1.808(11)
Si1 C24 1.833(5)
Si1 C31 1.888(5)
Si1 C25 1.955(13)
Si1 C28A 2.001(17)
Si2 C35 1.841(4)
Si2 C36 1.877(6)
Si2 C42 1.884(5)
Si2 C39 1.895(5)
C1 C2 1.358(6)
C1 C13 1.451(6)
C2 C12 1.455(6)
C3 C4 1.373(6)
C3 C11 1.448(6)
C4 C34 1.426(6)
C4 C5 1.485(6)
C5 C6 1.375(7)
C5 C10 1.422(6)
C6 C7 1.388(7)
C6 H6 0.9500
C7 C8 1.384(7)
C7 H7 0.9500
C8 C9 1.381(7)
C8 H8 0.9500
C9 C10 1.404(6)
C9 H9 0.9500
C10 C11 1.433(6)
C11 C12 1.369(6)
C13 C14 1.367(6)
C14 C22 1.445(6)
C14 C15 1.468(5)
C15 C16 1.387(6)
C15 C20 1.409(7)
C16 C17 1.402(6)
C16 H16A 0.9500
C17 C18 1.378(7)
C17 H17A 0.9500
C18 C19 1.398(7)
C18 H18A 0.9500
C19 C20 1.391(6)
C19 H19A 0.9500
C20 C21 1.483(6)
C21 C22 1.365(6)
C21 C23 1.401(7)
C23 C24 1.223(7)
C25 C26 1.531(12)
C25 C27 1.533(15)
C25 H25 1.0000
C26 H26A 0.9800
C26 H26B 0.9800
C26 H26C 0.9800
C27 H27A 0.9800
C27 H27B 0.9800
C27 H27C 0.9800
C25A C27A 1.43(4)
C25A C26A 1.58(4)
C25A H25A 1.0000
C26A H26D 0.9800
C26A H26E 0.9800
C26A H26F 0.9800
C27A H27D 0.9800
C27A H27E 0.9800
C27A H27F 0.9800
C28 C29 1.500(18)
C28 C30 1.520(17)
C28 H28 1.0000
C29 H29A 0.9800
C29 H29B 0.9800
C29 H29C 0.9800
C30 H30A 0.9800
C30 H30B 0.9800
C30 H30C 0.9800
C28A C30A 1.50(3)
C28A C29A 1.55(2)
C28A H28A 1.0000
C29A H29D 0.9800
C29A H29E 0.9800
C29A H29F 0.9800
C30A H30D 0.9800
C30A H30E 0.9800
C30A H30F 0.9800
C31 C33 1.524(8)
C31 C32 1.538(7)
C31 H31 1.0000
C32 H32A 0.9800
C32 H32B 0.9800
C32 H32C 0.9800
C33 H33A 0.9800
C33 H33B 0.9800
C33 H33C 0.9800
C34 C35 1.197(6)
C36 C37 1.522(9)
C36 C38 1.549(9)
C36 H36 1.0000
C37 H37A 0.9800
C37 H37B 0.9800
C37 H37C 0.9800
C38 H38A 0.9800
C38 H38B 0.9800
C38 H38C 0.9800
C39 C40 1.521(8)
C39 C41 1.546(9)
C39 H39 1.0000
C40 H40A 0.9800
C40 H40B 0.9800
C40 H40C 0.9800
C41 H41A 0.9800
C41 H41B 0.9800
C41 H41C 0.9800
C42 C43 1.526(6)
C42 C44 1.529(7)
C42 H42 1.0000
C43 H43A 0.9800
C43 H43B 0.9800
C43 H43C 0.9800
C44 H44A 0.9800
C44 H44B 0.9800
C44 H44C 0.9800
